data_7101334
loop_
_publ_author_name
'Carl Redshaw'
'Sophie H. Dale'
'Mark R.J. Elsegood'
'Damien M. Hamden'
'Sadahiko Matsuura'
'Shigekazu Matsui'
'Michael Rowan'

_publ_section_title
;
Vanadyl C and N-capped tris(phenolate) complexes:
influence of pro-catalyst geometry on catalytic activity.
;
_journal_issue 31
_journal_name_full 'Chemical Communications'
_journal_paper_doi 10.1039/b606897a
_journal_year 2006
_chemical_formula_sum 'C20 H15 N2 O4 V'
_chemical_formula_weight 398.28
_chemical_name_systematic
;
?
;
_space_group_IT_number 14
_symmetry_cell_setting monoclinic
_symmetry_space_group_name_Hall '-P 2yn'
_symmetry_space_group_name_H-M 'P 1 21/n 1'
_atom_sites_solution_hydrogens geom
_atom_sites_solution_primary direct
_atom_sites_solution_secondary 'All non-H atoms found by direct methods'
_audit_creation_method SHELXL-97
_cell_angle_alpha 90.00
_cell_angle_beta 107.213(4)
_cell_angle_gamma 90.00
_cell_formula_units_Z 4
_cell_length_a 9.6923(18)
_cell_length_b 11.754(2)
_cell_length_c 16.214(3)
_cell_measurement_reflns_used 5618
_cell_measurement_temperature 150(2)
_cell_measurement_theta_max 29.20
_cell_measurement_theta_min 2.55
_cell_volume 1764.5(6)
_computing_cell_refinement 'Bruker SAINT'
_computing_data_collection 'Bruker SMART'
_computing_data_reduction 'Bruker SAINT'
_computing_molecular_graphics 'Bruker SHELXTL'
_computing_publication_material 'Bruker SHELXTL and local programs'
_computing_structure_refinement 'Bruker SHELXTL'
_computing_structure_solution 'Bruker SHELXTL'
_diffrn_ambient_temperature 150(2)
_diffrn_measured_fraction_theta_full 0.998
_diffrn_measured_fraction_theta_max 0.921
_diffrn_measurement_device_type 'Bruker SMART 1K CCD diffractometer'
_diffrn_measurement_method '\w rotation with narrow frames'
_diffrn_radiation_monochromator 'silicon 111'
_diffrn_radiation_source 'Daresbury SRS station 9.8'
_diffrn_radiation_type Synchrotron
_diffrn_radiation_wavelength 0.6892
_diffrn_reflns_av_R_equivalents 0.0466
_diffrn_reflns_av_sigmaI/netI 0.0639
_diffrn_reflns_limit_h_max 13
_diffrn_reflns_limit_h_min -9
_diffrn_reflns_limit_k_max 16
_diffrn_reflns_limit_k_min -16
_diffrn_reflns_limit_l_max 15
_diffrn_reflns_limit_l_min -22
_diffrn_reflns_number 12369
_diffrn_reflns_theta_full 26.00
_diffrn_reflns_theta_max 29.43
_diffrn_reflns_theta_min 2.11
_diffrn_standards_decay_% 19
_diffrn_standards_number 0
_exptl_absorpt_coefficient_mu 0.591
_exptl_absorpt_correction_T_max 0.988
_exptl_absorpt_correction_T_min 0.971
_exptl_absorpt_correction_type multi-scan
_exptl_absorpt_process_details 'SADABS v2.03 (Sheldrick, 2001)'
_exptl_crystal_colour Blue
_exptl_crystal_density_diffrn 1.499
_exptl_crystal_density_method 'not measured'
_exptl_crystal_description Block
_exptl_crystal_F_000 816
_exptl_crystal_size_max 0.05
_exptl_crystal_size_mid 0.04
_exptl_crystal_size_min 0.02
_refine_diff_density_max 0.607
_refine_diff_density_min -0.342
_refine_diff_density_rms 0.119
_refine_ls_extinction_method none
_refine_ls_goodness_of_fit_ref 1.042
_refine_ls_hydrogen_treatment constr
_refine_ls_matrix_type full
_refine_ls_number_parameters 245
_refine_ls_number_reflns 4942
_refine_ls_number_restraints 0
_refine_ls_restrained_S_all 1.042
_refine_ls_R_factor_all 0.0544
_refine_ls_R_factor_gt 0.0432
_refine_ls_shift/su_max 0.001
_refine_ls_shift/su_mean 0.000
_refine_ls_structure_factor_coef Fsqd
_refine_ls_weighting_details 'calc w=1/[\s^2^(Fo^2^)+(0.0511P)^2^+0.6533P] where P=(Fo^2^+2Fc^2^)/3'
_refine_ls_weighting_scheme calc
_refine_ls_wR_factor_gt 0.1104
_refine_ls_wR_factor_ref 0.1179
_reflns_number_gt 4077
_reflns_number_total 4942
_reflns_threshold_expression I>2\s(I)
_cod_data_source_file b606897a.txt
_cod_original_sg_symbol_H-M P2(1)/n
_cod_database_code 7101334

loop_
_symmetry_equiv_pos_as_xyz
'x, y, z'
'-x+1/2, y+1/2, -z+1/2'
'-x, -y, -z'
'x-1/2, -y-1/2, z-1/2'

loop_
_atom_site_label
_atom_site_type_symbol
_atom_site_fract_x
_atom_site_fract_y
_atom_site_fract_z
_atom_site_U_iso_or_equiv
_atom_site_adp_type
_atom_site_occupancy
_atom_site_symmetry_multiplicity
_atom_site_calc_flag
_atom_site_refinement_flags
V1 V 0.41081(3) 0.44663(2) 0.126753(18) 0.01678(9) Uani 1 1 d .
O1 O 0.49470(13) 0.49172(11) 0.24099(8) 0.0213(3) Uani 1 1 d .
O2 O 0.53900(13) 0.32704(11) 0.13123(8) 0.0220(3) Uani 1 1 d .
O3 O 0.22456(13) 0.49366(10) 0.11711(8) 0.0194(2) Uani 1 1 d .
O4 O 0.46968(15) 0.55044(11) 0.08416(9) 0.0275(3) Uani 1 1 d .
N1 N 0.32556(14) 0.30076(12) 0.20073(9) 0.0154(3) Uani 1 1 d .
C1 C 0.39980(17) 0.32687(14) 0.29122(10) 0.0171(3) Uani 1 1 d .
C2 C 0.48656(18) 0.42442(15) 0.30645(11) 0.0194(3) Uani 1 1 d .
C3 C 0.5654(2) 0.45126(16) 0.39104(12) 0.0265(4) Uani 1 1 d .
H3 H 0.6253 0.5169 0.4024 0.032 Uiso 1 1 calc R
C4 C 0.5564(2) 0.38225(18) 0.45833(12) 0.0301(4) Uani 1 1 d .
H4 H 0.6110 0.4007 0.5158 0.036 Uiso 1 1 calc R
C5 C 0.4689(2) 0.28666(17) 0.44309(12) 0.0281(4) Uani 1 1 d .
H5 H 0.4626 0.2406 0.4900 0.034 Uiso 1 1 calc R
C6 C 0.3899(2) 0.25805(16) 0.35874(11) 0.0221(3) Uani 1 1 d .
H6 H 0.3303 0.1923 0.3477 0.026 Uiso 1 1 calc R
C7 C 0.49388(18) 0.21938(15) 0.13546(11) 0.0193(3) Uani 1 1 d .
C8 C 0.38113(18) 0.19805(14) 0.17116(10) 0.0175(3) Uani 1 1 d .
C9 C 0.3367(2) 0.08735(15) 0.17853(11) 0.0231(4) Uani 1 1 d .
H9 H 0.2616 0.0731 0.2039 0.028 Uiso 1 1 calc R
C10 C 0.4021(2) -0.00301(16) 0.14875(13) 0.0293(4) Uani 1 1 d .
H10 H 0.3715 -0.0789 0.1535 0.035 Uiso 1 1 calc R
C11 C 0.5118(2) 0.01817(18) 0.11233(13) 0.0304(4) Uani 1 1 d .
H11 H 0.5563 -0.0436 0.0922 0.036 Uiso 1 1 calc R
C12 C 0.5578(2) 0.12854(17) 0.10490(12) 0.0264(4) Uani 1 1 d .
H12 H 0.6324 0.1422 0.0791 0.032 Uiso 1 1 calc R
C13 C 0.12588(17) 0.42167(14) 0.13155(10) 0.0164(3) Uani 1 1 d .
C14 C 0.17034(17) 0.31923(14) 0.17559(10) 0.0159(3) Uani 1 1 d .
C15 C 0.06949(19) 0.24873(15) 0.19556(11) 0.0208(3) Uani 1 1 d .
H15 H 0.0993 0.1806 0.2273 0.025 Uiso 1 1 calc R
C16 C -0.07575(19) 0.27938(17) 0.16835(12) 0.0243(4) Uani 1 1 d .
H16 H -0.1452 0.2315 0.1817 0.029 Uiso 1 1 calc R
C17 C -0.12064(19) 0.37893(17) 0.12197(12) 0.0252(4) Uani 1 1 d .
H17 H -0.2204 0.3979 0.1029 0.030 Uiso 1 1 calc R
C18 C -0.02004(19) 0.45058(15) 0.10357(12) 0.0218(3) Uani 1 1 d .
H18 H -0.0503 0.5189 0.0721 0.026 Uiso 1 1 calc R
N2 N 0.30614(16) 0.36506(13) 0.00445(10) 0.0219(3) Uani 1 1 d .
C19 C 0.27978(19) 0.34038(16) -0.06601(12) 0.0230(4) Uani 1 1 d .
C20 C 0.2463(2) 0.3121(2) -0.15710(13) 0.0375(5) Uani 1 1 d .
H20A H 0.1657 0.3593 -0.1905 0.056 Uiso 1 1 calc R
H20B H 0.2193 0.2316 -0.1656 0.056 Uiso 1 1 calc R
H20C H 0.3312 0.3263 -0.1767 0.056 Uiso 1 1 calc R

loop_
_atom_site_aniso_label
_atom_site_aniso_U_11
_atom_site_aniso_U_22
_atom_site_aniso_U_33
_atom_site_aniso_U_23
_atom_site_aniso_U_13
_atom_site_aniso_U_12
V1 0.01461(15) 0.01979(16) 0.01627(15) -0.00070(10) 0.00508(10) -0.00404(10)
O1 0.0222(6) 0.0216(6) 0.0187(6) -0.0036(5) 0.0035(5) -0.0048(5)
O2 0.0147(5) 0.0265(6) 0.0249(6) -0.0043(5) 0.0061(5) -0.0023(5)
O3 0.0175(6) 0.0193(6) 0.0227(6) 0.0046(5) 0.0077(5) -0.0006(4)
O4 0.0284(7) 0.0294(7) 0.0276(7) -0.0003(5) 0.0127(6) -0.0110(5)
N1 0.0141(6) 0.0180(6) 0.0126(6) -0.0010(5) 0.0018(5) -0.0001(5)
C1 0.0163(7) 0.0198(8) 0.0135(7) -0.0024(6) 0.0018(5) 0.0035(6)
C2 0.0182(8) 0.0213(8) 0.0168(7) -0.0031(6) 0.0021(6) 0.0034(6)
C3 0.0258(9) 0.0272(9) 0.0208(8) -0.0078(7) -0.0017(7) 0.0026(7)
C4 0.0335(10) 0.0353(10) 0.0161(8) -0.0058(7) -0.0012(7) 0.0109(8)
C5 0.0362(10) 0.0320(10) 0.0154(8) 0.0028(7) 0.0063(7) 0.0125(8)
C6 0.0256(8) 0.0225(8) 0.0181(8) 0.0019(6) 0.0066(6) 0.0045(6)
C7 0.0155(7) 0.0245(8) 0.0155(7) -0.0031(6) 0.0010(6) 0.0007(6)
C8 0.0173(7) 0.0201(8) 0.0135(7) -0.0019(6) 0.0022(6) 0.0014(6)
C9 0.0288(9) 0.0207(8) 0.0188(8) 0.0009(6) 0.0057(7) 0.0013(7)
C10 0.0428(11) 0.0180(9) 0.0254(9) -0.0013(7) 0.0076(8) 0.0034(8)
C11 0.0361(11) 0.0276(10) 0.0262(10) -0.0053(7) 0.0072(8) 0.0102(8)
C12 0.0232(9) 0.0327(10) 0.0233(9) -0.0054(7) 0.0066(7) 0.0053(7)
C13 0.0157(7) 0.0195(7) 0.0144(7) 0.0000(6) 0.0050(6) -0.0013(6)
C14 0.0144(7) 0.0194(7) 0.0132(7) -0.0005(6) 0.0032(5) -0.0011(6)
C15 0.0218(8) 0.0213(8) 0.0193(8) 0.0024(6) 0.0058(6) -0.0050(6)
C16 0.0185(8) 0.0325(10) 0.0237(9) -0.0022(7) 0.0090(7) -0.0087(7)
C17 0.0152(8) 0.0347(10) 0.0249(9) -0.0014(7) 0.0047(6) -0.0012(7)
C18 0.0174(8) 0.0262(9) 0.0214(8) 0.0024(6) 0.0052(6) 0.0030(6)
N2 0.0176(7) 0.0280(8) 0.0204(7) 0.0021(6) 0.0060(5) -0.0030(6)
C19 0.0174(8) 0.0302(9) 0.0210(8) -0.0017(7) 0.0050(6) -0.0070(7)
C20 0.0355(11) 0.0564(14) 0.0214(9) -0.0124(9) 0.0097(8) -0.0201(10)

loop_
_atom_type_symbol
_atom_type_description
_atom_type_scat_dispersion_real
_atom_type_scat_dispersion_imag
_atom_type_scat_source
C C 0.0033 0.0016 'International Tables Vol C Tables 4.2.6.8 and 6.1.1.4'
H H 0.0000 0.0000 'International Tables Vol C Tables 4.2.6.8 and 6.1.1.4'
N N 0.0061 0.0033 'International Tables Vol C Tables 4.2.6.8 and 6.1.1.4'
O O 0.0106 0.0060 'International Tables Vol C Tables 4.2.6.8 and 6.1.1.4'
V V 0.3005 0.5294 'International Tables Vol C Tables 4.2.6.8 and 6.1.1.4'

loop_
_geom_angle_atom_site_label_1
_geom_angle_atom_site_label_2
_geom_angle_atom_site_label_3
_geom_angle
O1 V1 O2 94.93(6)
O1 V1 O3 97.28(6)
O1 V1 O4 96.10(7)
O1 V1 N1 79.53(5)
O1 V1 N2 169.47(6)
O2 V1 O3 148.39(6)
O2 V1 O4 105.98(7)
O2 V1 N1 76.32(5)
O2 V1 N2 80.09(6)
O3 V1 O4 101.58(7)
O3 V1 N1 77.40(5)
O3 V1 N2 82.76(6)
O4 V1 N1 175.30(6)
O4 V1 N2 94.19(7)
N1 V1 N2 90.24(5)
V1 O1 C2 120.42(11)
V1 O2 C7 119.20(10)
V1 O3 C13 121.49(11)
V1 N1 C1 102.34(10)
V1 N1 C8 102.35(10)
V1 N1 C14 103.67(9)
C1 N1 C8 112.53(12)
C1 N1 C14 114.26(13)
C8 N1 C14 118.90(13)
N1 C1 C2 116.11(14)
N1 C1 C6 122.75(15)
C2 C1 C6 121.10(15)
O1 C2 C1 121.00(15)
O1 C2 C3 120.01(16)
C1 C2 C3 118.98(17)
C2 C3 C4 119.94(18)
C3 C4 C5 120.89(17)
C4 C5 C6 119.94(18)
C1 C6 C5 119.14(18)
O2 C7 C8 119.56(15)
O2 C7 C12 121.01(16)
C8 C7 C12 119.43(17)
N1 C8 C7 113.33(14)
N1 C8 C9 126.41(15)
C7 C8 C9 120.22(16)
C8 C9 C10 119.98(18)
C9 C10 C11 119.79(18)
C10 C11 C12 120.81(18)
C7 C12 C11 119.74(18)
O3 C13 C14 120.05(14)
O3 C13 C18 119.62(15)
C14 C13 C18 120.32(15)
N1 C14 C13 114.07(14)
N1 C14 C15 125.87(15)
C13 C14 C15 119.96(15)
C14 C15 C16 119.10(16)
C15 C16 C17 120.98(16)
C16 C17 C18 120.04(17)
C13 C18 C17 119.51(17)
V1 N2 C19 160.41(14)
N2 C19 C20 178.4(2)

loop_
_geom_bond_atom_site_label_1
_geom_bond_atom_site_label_2
_geom_bond_distance
V1 O1 1.8658(13)
V1 O2 1.8632(13)
V1 O3 1.8498(13)
V1 O4 1.5889(13)
V1 N1 2.3765(14)
V1 N2 2.1657(16)
O1 C2 1.345(2)
O2 C7 1.347(2)
O3 C13 1.348(2)
N1 C1 1.463(2)
N1 C8 1.460(2)
N1 C14 1.454(2)
C1 C2 1.400(2)
C1 C6 1.387(2)
C2 C3 1.395(2)
C3 C4 1.383(3)
C4 C5 1.385(3)
C5 C6 1.396(2)
C7 C8 1.402(2)
C7 C12 1.397(2)
C8 C9 1.387(2)
C9 C10 1.395(3)
C10 C11 1.383(3)
C11 C12 1.388(3)
C13 C14 1.401(2)
C13 C18 1.393(2)
C14 C15 1.391(2)
C15 C16 1.392(3)
C16 C17 1.389(3)
C17 C18 1.386(3)
N2 C19 1.132(2)
C19 C20 1.454(3)

loop_
_geom_torsion_atom_site_label_1
_geom_torsion_atom_site_label_2
_geom_torsion_atom_site_label_3
_geom_torsion_atom_site_label_4
_geom_torsion
O2 V1 O1 C2 -67.85(13)
O3 V1 O1 C2 82.92(13)
O4 V1 O1 C2 -174.54(13)
N1 V1 O1 C2 7.23(12)
N2 V1 O1 C2 -6.6(4)
O1 V1 O2 C7 105.13(12)
O3 V1 O2 C7 -7.37(19)
O4 V1 O2 C7 -157.07(12)
N1 V1 O2 C7 27.17(12)
N2 V1 O2 C7 -65.51(12)
O1 V1 O3 C13 -94.27(12)
O2 V1 O3 C13 17.62(18)
O4 V1 O3 C13 167.94(12)
N1 V1 O3 C13 -16.75(12)
N2 V1 O3 C13 75.12(12)
O1 V1 N1 C1 -5.02(9)
O1 V1 N1 C8 -121.72(10)
O1 V1 N1 C14 114.06(10)
O2 V1 N1 C1 92.73(10)
O2 V1 N1 C8 -23.97(9)
O2 V1 N1 C14 -148.18(10)
O3 V1 N1 C1 -105.00(10)
O3 V1 N1 C8 138.30(10)
O3 V1 N1 C14 14.09(9)
N2 V1 N1 C1 172.48(10)
N2 V1 N1 C8 55.78(10)
N2 V1 N1 C14 -68.44(10)
V1 N1 C1 C2 2.53(16)
V1 N1 C1 C6 -175.44(14)
C8 N1 C1 C2 111.65(16)
C8 N1 C1 C6 -66.3(2)
C14 N1 C1 C2 -108.81(16)
C14 N1 C1 C6 73.2(2)
V1 O1 C2 C1 -8.4(2)
V1 O1 C2 C3 171.44(13)
N1 C1 C2 O1 2.8(2)
N1 C1 C2 C3 -177.13(15)
C6 C1 C2 O1 -179.24(16)
C6 C1 C2 C3 0.9(2)
O1 C2 C3 C4 179.69(17)
C1 C2 C3 C4 -0.4(3)
C2 C3 C4 C5 -0.5(3)
C3 C4 C5 C6 0.9(3)
N1 C1 C6 C5 177.45(15)
C2 C1 C6 C5 -0.4(3)
C4 C5 C6 C1 -0.5(3)
V1 O2 C7 C8 -26.1(2)
V1 O2 C7 C12 153.95(13)
O2 C7 C8 N1 -0.2(2)
O2 C7 C8 C9 -177.90(15)
C12 C7 C8 N1 179.69(15)
C12 C7 C8 C9 2.0(2)
V1 N1 C8 C7 18.26(15)
V1 N1 C8 C9 -164.26(15)
C1 N1 C8 C7 -90.86(16)
C1 N1 C8 C9 86.6(2)
C14 N1 C8 C7 131.66(15)
C14 N1 C8 C9 -50.9(2)
N1 C8 C9 C10 -178.64(16)
C7 C8 C9 C10 -1.3(3)
C8 C9 C10 C11 0.3(3)
C9 C10 C11 C12 -0.1(3)
C10 C11 C12 C7 0.8(3)
O2 C7 C12 C11 178.17(16)
C8 C7 C12 C11 -1.8(3)
V1 O3 C13 C14 16.8(2)
V1 O3 C13 C18 -164.20(13)
O3 C13 C14 N1 -0.9(2)
O3 C13 C14 C15 175.65(15)
C18 C13 C14 N1 -179.97(15)
C18 C13 C14 C15 -3.4(2)
V1 N1 C14 C13 -10.21(15)
V1 N1 C14 C15 173.44(14)
C1 N1 C14 C13 100.32(16)
C1 N1 C14 C15 -76.0(2)
C8 N1 C14 C13 -122.89(16)
C8 N1 C14 C15 60.8(2)
N1 C14 C15 C16 178.58(16)
C13 C14 C15 C16 2.4(3)
C14 C15 C16 C17 -0.1(3)
C15 C16 C17 C18 -1.3(3)
C16 C17 C18 C13 0.3(3)
O3 C13 C18 C17 -177.04(16)
C14 C13 C18 C17 2.0(3)
O1 V1 N2 C19 -145.0(4)
O2 V1 N2 C19 -82.5(5)
O3 V1 N2 C19 124.2(5)
O4 V1 N2 C19 23.0(5)
N1 V1 N2 C19 -158.6(5)
